data_4323504
loop_
_publ_author_name
'Melissa Hirsch-Kuchma'
'Terrence Nicholson'
'Alan Davison'
'William M. Davis'
'Alun G. Jones'

_publ_section_title
;
 Synthesis and Characterization of Rhenium(III) and Technetium(III)
 Organohydrazide Chelate Complexes. Reactions of 2-Hydrazinopyridine with
 Complexes of Rhenium and Technetium
;
_journal_name_full 'Inorganic Chemistry'
_journal_page_first 3237
_journal_page_last 3241
_journal_paper_doi 10.1021/ic961489t
_journal_volume 36
_journal_year 1997
_chemical_formula_sum 'C41.5 H34 Cl2 N3 O0.5 P2 Re'
_chemical_formula_weight 901.76
_chemical_name_systematic
; 
 ? 
;
_space_group_IT_number 2
_symmetry_cell_setting triclinic
_symmetry_space_group_name_Hall '-P 1'
_symmetry_space_group_name_H-M 'P -1'
_atom_sites_solution_hydrogens geom
_atom_sites_solution_primary direct
_atom_sites_solution_secondary difmap
_audit_creation_method SHELXL
_cell_angle_alpha 105.9050(10)
_cell_angle_beta 95.8930(10)
_cell_angle_gamma 111.0100(10)
_cell_formula_units_Z 2
_cell_length_a 10.5549(7)
_cell_length_b 12.2699(8)
_cell_length_c 16.8206(12)
_cell_measurement_temperature 188(2)
_cell_volume 1906.1(2)
_computing_cell_refinement 'Siemens XSCANS'
_computing_data_collection 'Siemens XSCANS'
_computing_data_reduction 'Siemens SHELXTL'
_computing_molecular_graphics 'Siemens SHELXTL'
_computing_publication_material 'Siemens SHELXTL'
_computing_structure_refinement 'SHELXL-93 (Sheldrick, 1993)'
_computing_structure_solution 'SHELXS-86 (Sheldrick, 1990)'
_diffrn_ambient_temperature 188(2)
_diffrn_measurement_device 'Siemens P4'
_diffrn_measurement_method '\w scans'
_diffrn_radiation_monochromator graphite
_diffrn_radiation_source 'fine-focus sealed tube'
_diffrn_radiation_type MoK\a
_diffrn_radiation_wavelength 0.71073
_diffrn_reflns_av_R_equivalents 0.0920
_diffrn_reflns_av_sigmaI/netI 0.0651
_diffrn_reflns_limit_h_max 10
_diffrn_reflns_limit_h_min -11
_diffrn_reflns_limit_k_max 13
_diffrn_reflns_limit_k_min -12
_diffrn_reflns_limit_l_max 18
_diffrn_reflns_limit_l_min -16
_diffrn_reflns_number 7684
_diffrn_reflns_theta_max 23.34
_diffrn_reflns_theta_min 1.29
_exptl_absorpt_coefficient_mu 3.322
_exptl_absorpt_correction_T_max 0.6355
_exptl_absorpt_correction_T_min 0.4050
_exptl_absorpt_correction_type empirical
_exptl_crystal_colour dark_red
_exptl_crystal_density_diffrn 1.571
_exptl_crystal_description prismatic
_exptl_crystal_F_000 894
_exptl_crystal_size_max 0.20
_exptl_crystal_size_mid 0.08
_exptl_crystal_size_min 0.08
_refine_diff_density_max 2.959
_refine_diff_density_min -2.097
_refine_diff_density_rms 0.256
_refine_ls_extinction_coef 0.0082(9)
_refine_ls_extinction_expression Fc^*^=kFc[1+0.001xFc^2^\l^3^/sin(2\q)]^-1/4^
_refine_ls_extinction_method SHELXL
_refine_ls_goodness_of_fit_all 1.223
_refine_ls_goodness_of_fit_obs 1.179
_refine_ls_matrix_type full
_refine_ls_number_parameters 461
_refine_ls_number_reflns 5268
_refine_ls_number_restraints 0
_refine_ls_restrained_S_all 1.319
_refine_ls_restrained_S_obs 1.179
_refine_ls_R_factor_all 0.0650
_refine_ls_R_factor_obs 0.0496
_refine_ls_shift/esd_max -0.022
_refine_ls_shift/esd_mean 0.001
_refine_ls_structure_factor_coef Fsqd
_refine_ls_weighting_details 'w=1/[\s^2^(Fo^2^)+(0.0908P)^2^+9.5106P] where P=(Fo^2^+2Fc^2^)/3'
_refine_ls_weighting_scheme calc
_refine_ls_wR_factor_all 0.1713
_refine_ls_wR_factor_obs 0.1454
_reflns_number_observed 4792
_reflns_number_total 5273
_reflns_observed_criterion >2sigma(I)
_cod_data_source_file ic961489t_1.cif
_cod_data_source_block copy
_cod_depositor_comments
;
The following automatic conversions were performed:

'_refine_ls_weighting_scheme' value 'calc
w=1/[\s^2^(Fo^2^)+(0.0908P)^2^+9.5106P] where P=(Fo^2^+2Fc^2^)/3' was
changed to 'calc'. New tag '_refine_ls_weighting_details' was
created. The value of the new tag was set to
'w=1/[\s^2^(Fo^2^)+(0.0908P)^2^+9.5106P] where P=(Fo^2^+2Fc^2^)/3'.

Automatic conversion script
Id: cif_fix_values 3143 2015-03-26 13:38:13Z robertas 
;
_cod_original_formula_sum 'C41.50 H34 Cl2 N3 O0.50 P2 Re'
_cod_database_code 4323504

loop_
_symmetry_equiv_pos_as_xyz
'x, y, z'
'-x, -y, -z'

loop_
_atom_site_aniso_label
_atom_site_aniso_U_11
_atom_site_aniso_U_22
_atom_site_aniso_U_33
_atom_site_aniso_U_23
_atom_site_aniso_U_13
_atom_site_aniso_U_12
Re 0.0219(3) 0.0260(3) 0.0232(3) 0.0088(2) 0.0044(2) 0.0075(2)
Cl2 0.0374(13) 0.0261(12) 0.0322(12) 0.0042(10) 0.0072(10) 0.0090(10)
Cl1 0.0287(13) 0.046(2) 0.053(2) 0.0238(13) 0.0089(11) 0.0173(12)
P1 0.0255(12) 0.0251(13) 0.0279(12) 0.0112(10) 0.0088(10) 0.0080(10)
P2 0.0322(13) 0.0270(13) 0.0248(12) 0.0105(10) 0.0059(10) 0.0090(11)
N3 0.025(4) 0.027(4) 0.030(4) 0.011(4) 0.009(3) 0.006(4)
N1 0.031(4) 0.014(4) 0.035(4) 0.008(3) 0.005(4) 0.007(3)
N2 0.044(5) 0.046(6) 0.026(4) 0.004(4) 0.008(4) 0.018(5)
C21 0.041(6) 0.022(5) 0.041(6) 0.014(4) 0.013(5) 0.014(4)
C1 0.041(6) 0.013(4) 0.041(6) 0.012(4) 0.016(5) 0.014(4)
C41 0.027(5) 0.038(6) 0.029(5) 0.011(4) 0.007(4) 0.009(4)
C51 0.028(5) 0.052(7) 0.033(5) 0.016(5) 0.015(4) 0.017(5)
C46 0.037(6) 0.036(6) 0.048(7) 0.014(5) 0.009(5) 0.005(5)
C42 0.037(6) 0.035(6) 0.047(6) 0.019(5) 0.010(5) 0.008(5)
C52 0.032(6) 0.039(6) 0.053(7) 0.018(5) 0.013(5) 0.016(5)
C41 0.029(5) 0.071(8) 0.035(6) 0.029(6) 0.015(5) 0.017(6)
C5 0.046(7) 0.055(8) 0.054(7) 0.023(6) 0.021(6) 0.024(6)
C11 0.022(5) 0.057(7) 0.029(5) 0.021(5) 0.010(4) 0.004(5)
C3 0.032(6) 0.065(8) 0.043(6) 0.027(6) 0.004(5) 0.016(6)
C31 0.036(6) 0.032(6) 0.031(5) 0.011(4) -0.001(4) 0.009(5)
C22 0.039(6) 0.035(6) 0.054(7) 0.024(5) 0.013(5) 0.013(5)
C66 0.048(6) 0.043(7) 0.039(6) 0.019(5) 0.017(5) 0.021(5)
C61 0.038(5) 0.030(5) 0.020(5) 0.009(4) 0.001(4) 0.013(4)
C54 0.064(8) 0.071(9) 0.048(7) 0.035(7) 0.034(6) 0.049(7)
C53 0.037(6) 0.069(9) 0.061(7) 0.040(7) 0.026(6) 0.029(6)
C56 0.045(6) 0.040(7) 0.052(7) 0.015(6) 0.022(6) 0.013(5)
C62 0.040(6) 0.044(7) 0.054(7) 0.026(6) 0.010(5) 0.013(5)
C6 0.031(5) 0.036(6) 0.032(5) 0.011(5) 0.002(4) 0.003(5)
C55 0.083(9) 0.059(8) 0.045(7) 0.025(6) 0.035(7) 0.040(7)
C42 0.045(6) 0.034(6) 0.071(8) 0.032(6) 0.016(6) 0.026(5)
C63 0.053(7) 0.033(7) 0.060(8) 0.019(6) 0.015(6) 0.003(5)
C43 0.035(6) 0.059(8) 0.065(8) 0.035(7) -0.009(6) 0.013(6)
C42 0.038(6) 0.044(7) 0.058(8) 0.007(6) -0.004(6) 0.000(6)
C4 0.032(6) 0.075(9) 0.066(8) 0.037(7) 0.019(6) 0.027(6)
C13 0.066(8) 0.050(7) 0.036(6) 0.012(5) -0.009(6) 0.022(7)
C12 0.039(6) 0.063(8) 0.032(6) 0.006(5) 0.001(5) 0.017(6)
C44 0.040(7) 0.038(7) 0.084(9) 0.029(6) 0.021(7) 0.014(6)
C23 0.042(7) 0.041(7) 0.081(9) 0.029(7) 0.021(6) 0.014(6)
C34 0.069(9) 0.099(13) 0.038(7) 0.016(8) -0.013(6) 0.034(9)
C35 0.131(15) 0.069(11) 0.059(9) 0.006(8) -0.038(10) 0.058(11)
C45 0.037(6) 0.030(6) 0.078(9) 0.014(6) 0.008(6) 0.000(5)
C36 0.098(11) 0.047(8) 0.054(8) 0.012(6) -0.020(8) 0.031(8)
C26 0.077(10) 0.078(10) 0.047(7) 0.017(7) 0.027(7) 0.040(8)
C32 0.092(11) 0.049(9) 0.049(8) 0.023(7) -0.026(7) 0.001(8)
C25 0.076(11) 0.102(14) 0.073(10) 0.008(10) 0.044(9) 0.038(10)
C24 0.053(9) 0.102(13) 0.102(13) 0.046(11) 0.041(9) 0.037(9)
C33 0.109(13) 0.059(10) 0.049(8) 0.017(7) -0.015(8) -0.010(9)
C64 0.074(8) 0.027(6) 0.050(7) 0.018(5) 0.014(6) 0.025(6)
C65 0.059(8) 0.052(8) 0.044(6) 0.016(6) 0.017(6) 0.029(6)
C7 0.124(33) 0.062(23) 0.196(47) -0.046(26) -0.110(34) 0.054(24)
O7 0.192(28) 0.177(28) 0.070(14) -0.074(16) -0.083(17) 0.167(26)

loop_
_atom_site_label
_atom_site_type_symbol
_atom_site_fract_x
_atom_site_fract_y
_atom_site_fract_z
_atom_site_U_iso_or_equiv
_atom_site_thermal_displace_type
_atom_site_occupancy
_atom_site_calc_flag
_atom_site_refinement_flags
_atom_site_disorder_group
Re Re 0.28643(3) 0.20456(3) 0.22219(2) 0.0243(2) Uani 1 d . .
Cl2 Cl 0.1789(3) 0.0125(2) 0.10880(15) 0.0343(6) Uani 1 d . .
Cl1 Cl 0.5051(3) 0.1908(3) 0.2512(2) 0.0403(6) Uani 1 d . .
P1 P 0.3818(2) 0.3222(2) 0.1296(2) 0.0261(5) Uani 1 d . .
P2 P 0.2132(3) 0.0941(2) 0.3233(2) 0.0285(6) Uani 1 d . .
N3 N 0.0879(8) 0.2182(7) 0.1947(5) 0.028(2) Uani 1 d . .
N1 N 0.2889(8) 0.3435(7) 0.2977(5) 0.028(2) Uani 1 d . .
N2 N 0.2037(9) 0.3909(9) 0.3162(5) 0.040(2) Uani 1 d . .
C21 C 0.0511(11) 0.0982(9) 0.3503(7) 0.033(2) Uani 1 d . .
C1 C 0.0813(10) 0.3170(8) 0.2545(6) 0.029(2) Uani 1 d . .
C41 C 0.4941(10) 0.4827(10) 0.1889(6) 0.033(2) Uani 1 d . .
C51 C 0.4884(10) 0.2724(11) 0.0604(6) 0.036(2) Uani 1 d . .
C46 C 0.5879(11) 0.5096(11) 0.2639(7) 0.043(3) Uani 1 d . .
H46A H 0.5869(11) 0.4447(11) 0.2845(7) 0.052 Uiso 1 calc R .
C42 C 0.4991(11) 0.5808(10) 0.1602(7) 0.040(2) Uani 1 d . .
H42A H 0.4384(11) 0.5643(10) 0.1086(7) 0.048 Uiso 1 calc R .
C52 C 0.6089(11) 0.3596(11) 0.0504(7) 0.040(2) Uani 1 d . .
H52A H 0.6397(11) 0.4451(11) 0.0820(7) 0.048 Uiso 1 calc R .
C41 C 0.1705(11) 0.3940(12) 0.0897(7) 0.043(3) Uani 1 d . .
H41A H 0.1896(11) 0.4334(12) 0.1493(7) 0.052 Uiso 1 calc R .
C5 C -0.0354(12) 0.3428(12) 0.2516(8) 0.048(3) Uani 1 d . .
H5A H -0.0379(12) 0.4104(12) 0.2946(8) 0.058 Uiso 1 calc R .
C11 C 0.2499(10) 0.3351(11) 0.0568(6) 0.038(3) Uani 1 d . .
C3 C -0.1406(11) 0.1736(12) 0.1214(7) 0.046(3) Uani 1 d . .
H3A H -0.2157(11) 0.1251(12) 0.0734(7) 0.056 Uiso 1 calc R .
C31 C 0.3408(11) 0.1607(10) 0.4242(6) 0.035(2) Uani 1 d . .
C22 C -0.0668(11) 0.0439(10) 0.2867(8) 0.041(3) Uani 1 d . .
H22A H -0.0649(11) -0.0021(10) 0.2316(8) 0.049 Uiso 1 calc R .
C66 C 0.2788(12) -0.1080(11) 0.2610(7) 0.041(3) Uani 1 d . .
H66A H 0.3538(12) -0.0513(11) 0.2467(7) 0.049 Uiso 1 calc R .
C61 C 0.1828(10) -0.0692(9) 0.2961(6) 0.030(2) Uani 1 d . .
C54 C 0.6392(13) 0.1991(13) -0.0529(8) 0.049(3) Uani 1 d . .
H54A H 0.6913(13) 0.1734(13) -0.0911(8) 0.059 Uiso 1 calc R .
C53 C 0.6830(12) 0.3200(12) -0.0061(8) 0.048(3) Uani 1 d . .
H53A H 0.7661(12) 0.3788(12) -0.0120(8) 0.058 Uiso 1 calc R .
C56 C 0.4451(12) 0.1488(11) 0.0127(7) 0.046(3) Uani 1 d . .
H56A H 0.3646(12) 0.0884(11) 0.0197(7) 0.055 Uiso 1 calc R .
C62 C 0.0724(12) -0.1542(11) 0.3145(8) 0.045(3) Uani 1 d . .
H62A H 0.0055(12) -0.1292(11) 0.3385(8) 0.054 Uiso 1 calc R .
C6 C -0.0230(10) 0.1501(10) 0.1283(6) 0.037(2) Uani 1 d . .
H6A H -0.0193(10) 0.0836(10) 0.0849(6) 0.044 Uiso 1 calc R .
C55 C 0.5184(15) 0.1132(13) -0.0449(8) 0.055(3) Uani 1 d . .
H55A H 0.4855(15) 0.0288(13) -0.0795(8) 0.066 Uiso 1 calc R .
C42 C 0.0628(12) 0.3979(10) 0.0385(8) 0.044(3) Uani 1 d . .
H42B H 0.0099(12) 0.4411(10) 0.0631(8) 0.052 Uiso 1 calc R .
C63 C 0.0588(13) -0.2729(11) 0.2987(8) 0.052(3) Uani 1 d . .
H63A H -0.0186(13) -0.3302(11) 0.3107(8) 0.062 Uiso 1 calc R .
C43 C 0.0313(12) 0.3405(12) -0.0472(8) 0.053(3) Uani 1 d . .
H43A H -0.0431(12) 0.3432(12) -0.0824(8) 0.064 Uiso 1 calc R .
C42 C 0.6829(12) 0.6310(12) 0.3087(8) 0.055(3) Uani 1 d . .
H42C H 0.7474(12) 0.6487(12) 0.3591(8) 0.066 Uiso 1 calc R .
C4 C -0.1491(12) 0.2679(13) 0.1847(8) 0.052(3) Uani 1 d . .
H4A H -0.2323(12) 0.2815(13) 0.1823(8) 0.063 Uiso 1 calc R .
C13 C 0.1098(14) 0.2779(12) -0.0821(8) 0.053(3) Uani 1 d . .
H13A H 0.0893(14) 0.2386(12) -0.1418(8) 0.064 Uiso 1 calc R .
C12 C 0.2193(12) 0.2714(12) -0.0308(7) 0.049(3) Uani 1 d . .
H12A H 0.2705(12) 0.2258(12) -0.0545(7) 0.058 Uiso 1 calc R .
C44 C 0.5915(12) 0.7018(11) 0.2060(9) 0.052(3) Uani 1 d . .
H44A H 0.5916(12) 0.7678(11) 0.1868(9) 0.063 Uiso 1 calc R .
C23 C -0.1897(13) 0.0556(12) 0.3019(9) 0.053(3) Uani 1 d . .
H23A H -0.2693(13) 0.0202(12) 0.2566(9) 0.064 Uiso 1 calc R .
C34 C 0.5385(16) 0.2720(16) 0.5762(8) 0.072(4) Uani 1 d . .
H34A H 0.6069(16) 0.3094(16) 0.6279(8) 0.086 Uiso 1 calc R .
C35 C 0.4666(21) 0.1479(16) 0.5454(10) 0.089(6) Uani 1 d . .
H35A H 0.4833(21) 0.0992(16) 0.5771(10) 0.107 Uiso 1 calc R .
C45 C 0.6819(12) 0.7254(11) 0.2787(9) 0.054(3) Uani 1 d . .
H45A H 0.7456(12) 0.8082(11) 0.3094(9) 0.064 Uiso 1 calc R .
C36 C 0.3695(17) 0.0895(13) 0.4692(9) 0.070(4) Uani 1 d . .
H36A H 0.3229(17) 0.0018(13) 0.4478(9) 0.084 Uiso 1 calc R .
C26 C 0.0424(16) 0.1638(14) 0.4303(9) 0.065(4) Uani 1 d . .
H26A H 0.1222(16) 0.2043(14) 0.4759(9) 0.078 Uiso 1 calc R .
C32 C 0.4144(16) 0.2876(13) 0.4571(8) 0.074(5) Uani 1 d . .
H32A H 0.3967(16) 0.3374(13) 0.4267(8) 0.089 Uiso 1 calc R .
C25 C -0.0828(18) 0.1694(18) 0.4428(11) 0.086(5) Uani 1 d . .
H25A H -0.0887(18) 0.2122(18) 0.4978(11) 0.103 Uiso 1 calc R .
C24 C -0.1965(16) 0.1157(17) 0.3790(12) 0.079(5) Uani 1 d . .
H24A H -0.2816(16) 0.1207(17) 0.3890(12) 0.095 Uiso 1 calc R .
C33 C 0.5122(19) 0.3443(15) 0.5324(9) 0.088(6) Uani 1 d . .
H33A H 0.5610(19) 0.4319(15) 0.5539(9) 0.106 Uiso 1 calc R .
C64 C 0.1572(14) -0.3121(10) 0.2648(7) 0.048(3) Uani 1 d . .
H64A H 0.1480(14) -0.3949(10) 0.2549(7) 0.057 Uiso 1 calc R .
C65 C 0.2669(13) -0.2290(12) 0.2463(7) 0.049(3) Uani 1 d . .
H65A H 0.3348(13) -0.2539(12) 0.2235(7) 0.059 Uiso 1 calc R .
C7 C 0.1211(47) 0.5257(36) 0.4890(34) 0.153(25) Uani 0.50 d P .
O7 O 0.1752(34) 0.5132(30) 0.5653(14) 0.153(17) Uani 0.50 d P .

loop_
_atom_type_symbol
_atom_type_description
_atom_type_scat_dispersion_real
_atom_type_scat_dispersion_imag
_atom_type_scat_source
C C 0.0033 0.0016 'International Tables Vol C Tables 4.2.6.8 and 6.1.1.4'
H H 0.0000 0.0000 'International Tables Vol C Tables 4.2.6.8 and 6.1.1.4'
N N 0.0061 0.0033 'International Tables Vol C Tables 4.2.6.8 and 6.1.1.4'
P P 0.1023 0.0942 'International Tables Vol C Tables 4.2.6.8 and 6.1.1.4'
Cl Cl 0.1484 0.1585 'International Tables Vol C Tables 4.2.6.8 and 6.1.1.4'
Re Re -1.5980 7.2320 'International Tables Vol C Tables 4.2.6.8 and 6.1.1.4'
O O 0.0106 0.0060 'International Tables Vol C Tables 4.2.6.8 and 6.1.1.4'

loop_
_geom_angle_atom_site_label_1
_geom_angle_atom_site_label_2
_geom_angle_atom_site_label_3
_geom_angle
_geom_angle_site_symmetry_1
_geom_angle_site_symmetry_3
_geom_angle_publ_flag
N1 Re N3 69.9(3) . . ?
N1 Re Cl2 154.3(3) . . ?
N3 Re Cl2 84.6(2) . . ?
N1 Re Cl1 110.1(3) . . ?
N3 Re Cl1 179.3(2) . . ?
Cl2 Re Cl1 95.40(9) . . ?
N1 Re P1 90.3(2) . . ?
N3 Re P1 91.7(2) . . ?
Cl2 Re P1 93.65(8) . . ?
Cl1 Re P1 87.67(8) . . ?
N1 Re P2 88.9(2) . . ?
N3 Re P2 93.1(2) . . ?
Cl2 Re P2 89.41(8) . . ?
Cl1 Re P2 87.61(9) . . ?
P1 Re P2 174.59(8) . . ?
C41 P1 C51 102.9(5) . . ?
C41 P1 C11 102.8(5) . . ?
C51 P1 C11 103.5(5) . . ?
C41 P1 Re 112.3(3) . . ?
C51 P1 Re 119.2(4) . . ?
C11 P1 Re 114.3(3) . . ?
C61 P2 C21 103.7(4) . . ?
C61 P2 C31 100.9(4) . . ?
C21 P2 C31 105.7(5) . . ?
C61 P2 Re 120.0(3) . . ?
C21 P2 Re 111.9(3) . . ?
C31 P2 Re 113.0(3) . . ?
C6 N3 C1 117.2(9) . . ?
C6 N3 Re 130.7(7) . . ?
C1 N3 Re 112.0(6) . . ?
N2 N1 Re 137.3(7) . . ?
N1 N2 C1 105.8(8) . . ?
C22 C21 C26 117.4(11) . . ?
C22 C21 P2 118.4(8) . . ?
C26 C21 P2 123.9(10) . . ?
N3 C1 N2 114.5(8) . . ?
N3 C1 C5 122.6(10) . . ?
N2 C1 C5 122.9(9) . . ?
C46 C41 C42 118.0(10) . . ?
C46 C41 P1 118.7(8) . . ?
C42 C41 P1 123.2(8) . . ?
C56 C51 C52 119.1(9) . . ?
C56 C51 P1 120.2(8) . . ?
C52 C51 P1 120.5(9) . . ?
C42 C46 C41 120.7(11) . . ?
C44 C42 C41 121.2(11) . . ?
C51 C52 C53 119.3(11) . . ?
C11 C41 C42 121.3(11) . . ?
C4 C5 C1 118.5(11) . . ?
C41 C11 C12 120.2(10) . . ?
C41 C11 P1 118.8(8) . . ?
C12 C11 P1 120.5(9) . . ?
C4 C3 C6 119.6(11) . . ?
C36 C31 C32 117.9(10) . . ?
C36 C31 P2 123.2(9) . . ?
C32 C31 P2 118.9(8) . . ?
C23 C22 C21 120.7(12) . . ?
C61 C66 C65 120.8(10) . . ?
C62 C61 C66 118.6(10) . . ?
C62 C61 P2 122.5(8) . . ?
C66 C61 P2 118.7(8) . . ?
C55 C54 C53 119.8(10) . . ?
C54 C53 C52 121.1(11) . . ?
C55 C56 C51 120.2(11) . . ?
C63 C62 C61 120.8(11) . . ?
N3 C6 C3 122.4(10) . . ?
C54 C55 C56 120.5(12) . . ?
C41 C42 C43 120.7(11) . . ?
C62 C63 C64 121.0(11) . . ?
C42 C43 C13 118.9(10) . . ?
C45 C42 C46 119.1(12) . . ?
C3 C4 C5 119.5(10) . . ?
C43 C13 C12 121.4(11) . . ?
C13 C12 C11 117.4(11) . . ?
C45 C44 C42 119.6(11) . . ?
C24 C23 C22 120.8(14) . . ?
C35 C34 C33 119.7(13) . . ?
C34 C35 C36 122.0(14) . . ?
C44 C45 C42 121.4(11) . . ?
C31 C36 C35 119.3(14) . . ?
C21 C26 C25 119.7(14) . . ?
C33 C32 C31 122.2(13) . . ?
C24 C25 C26 121.5(14) . . ?
C23 C24 C25 119.8(13) . . ?
C34 C33 C32 118.9(15) . . ?
C65 C64 C63 118.9(10) . . ?
C64 C65 C66 119.9(11) . . ?

loop_
_geom_bond_atom_site_label_1
_geom_bond_atom_site_label_2
_geom_bond_distance
_geom_bond_site_symmetry_2
_geom_bond_publ_flag
Re N1 1.815(8) . ?
Re N3 2.174(8) . ?
Re Cl2 2.378(2) . ?
Re Cl1 2.385(2) . ?
Re P1 2.457(2) . ?
Re P2 2.472(2) . ?
P1 C41 1.812(10) . ?
P1 C51 1.835(10) . ?
P1 C11 1.837(10) . ?
P2 C61 1.825(10) . ?
P2 C21 1.829(10) . ?
P2 C31 1.828(10) . ?
N3 C6 1.355(13) . ?
N3 C1 1.375(12) . ?
N1 N2 1.256(12) . ?
N2 C1 1.391(14) . ?
C21 C22 1.37(2) . ?
C21 C26 1.40(2) . ?
C1 C5 1.378(15) . ?
C41 C46 1.40(2) . ?
C41 C42 1.400(15) . ?
C51 C56 1.38(2) . ?
C51 C52 1.400(15) . ?
C46 C42 1.40(2) . ?
C42 C44 1.39(2) . ?
C52 C53 1.39(2) . ?
C41 C11 1.36(2) . ?
C41 C42 1.38(2) . ?
C5 C4 1.38(2) . ?
C11 C12 1.41(2) . ?
C3 C4 1.38(2) . ?
C3 C6 1.37(2) . ?
C31 C36 1.39(2) . ?
C31 C32 1.38(2) . ?
C22 C23 1.40(2) . ?
C66 C61 1.385(15) . ?
C66 C65 1.39(2) . ?
C61 C62 1.386(15) . ?
C54 C55 1.38(2) . ?
C54 C53 1.35(2) . ?
C56 C55 1.37(2) . ?
C62 C63 1.36(2) . ?
C42 C43 1.36(2) . ?
C63 C64 1.40(2) . ?
C43 C13 1.39(2) . ?
C42 C45 1.39(2) . ?
C13 C12 1.41(2) . ?
C44 C45 1.36(2) . ?
C23 C24 1.33(2) . ?
C34 C35 1.35(2) . ?
C34 C33 1.38(2) . ?
C35 C36 1.38(2) . ?
C26 C25 1.38(2) . ?
C32 C33 1.37(2) . ?
C25 C24 1.35(2) . ?
C64 C65 1.37(2) . ?
C7 O7 1.42(6) . ?
